data_1545113
loop_
_publ_author_name
'Arakcheeva, Alla'
'Bykov, Maxim'
'Bykova, Elena'
'Dubrovinsky, Leonid'
'Pattison, Phil'
'Dmitriev, Vladimir'
'Chapuis, Gervais'

_publ_section_title
;
 Incommensurate atomic density waves in the high-pressure IVb phase of
 barium
;
_journal_issue 2
_journal_name_full IUCrJ
_journal_page_first 152
_journal_page_last 157
_journal_paper_doi 10.1107/S2052252517000264
_journal_volume 4
_journal_year 2017
_chemical_formula_moiety Ba
_chemical_formula_sum Ba
_chemical_formula_weight 137.3
_chemical_name_common Barium
_chemical_name_systematic ' BaIVb at high pressure of 18.2 GPa'
_space_group_IT_number 14
_space_group_ssg_name P21/b(0\b\g)00
_symmetry_cell_setting monoclinic
_symmetry_space_group_name_Hall '-P 2xab'
_symmetry_space_group_name_H-M 'P 21/b 1 1'
_cell_angle_alpha 90
_cell_angle_beta 90
_cell_angle_gamma 90
_cell_formula_units_Z 16
_cell_length_a 11.5313
_cell_length_b 11.6527
_cell_length_c 4.6109
_cell_measurement_pressure 18.2
_cell_measurement_reflns_used 314
_cell_measurement_temperature 293
_cell_measurement_theta_max 19.05
_cell_measurement_theta_min 3.525
_cell_modulation_dimension 1
_cell_volume 619.570
_computing_cell_refinement
;
CrysAlisPro, Agilent Technologies,
Version 1.171.37.35 (release 13-08-2014 CrysAlis171 .NET)
(compiled Aug 13 2014,18:06:01)
;
_computing_data_collection
;
CrysAlisPro, Agilent Technologies,
Version 1.171.37.35 (release 13-08-2014 CrysAlis171 .NET)
(compiled Aug 13 2014,18:06:01)
;
_computing_data_reduction
;
CrysAlisPro, Agilent Technologies,
Version 1.171.37.35 (release 13-08-2014 CrysAlis171 .NET)
(compiled Aug 13 2014,18:06:01)
;
_computing_molecular_graphics
;
Brandenburg, K. & Putz, H. (2005). DIAMOND Version 3
;
_computing_structure_refinement
;
Petricek, V., Dusek, M. & Palatinus L. (2014). Z. Kristallogr. 229(5), 345-352
;
_computing_structure_solution
;
Petricek, V., Dusek, M. & Palatinus L. (2014). Z. Kristallogr. 229(5), 345-352
;
_diffrn_ambient_pressure 18.2
_diffrn_ambient_temperature 293
_diffrn_detector 'CCD plate'
_diffrn_measured_fraction_theta_full 0.3743
_diffrn_measurement_details
;
#__ type_ start__ end____ width___ exp.time_
  1 phi    142.00  218.00   0.5000    1.0000
omega____ theta____ kappa____ phi______ frames
   0.0000    0.0000    0.0000     -     152

;
_diffrn_measurement_device 'abstract diffractometer'
_diffrn_measurement_device_type 'MAR-CrysAlisPro-abstract goniometer: imported MAR images'
_diffrn_measurement_method '\p scans'
_diffrn_radiation_monochromator synchrotron
_diffrn_radiation_probe x-ray
_diffrn_radiation_type synchrotron
_diffrn_radiation_wavelength 0.4151
_diffrn_reflns_av_R_equivalents 0.0590
_diffrn_reflns_av_sigmaI/netI 0.3471
_diffrn_reflns_limit_h_max 13
_diffrn_reflns_limit_h_min -16
_diffrn_reflns_limit_index_m_1_max 3
_diffrn_reflns_limit_index_m_1_min -3
_diffrn_reflns_limit_k_max 15
_diffrn_reflns_limit_k_min -18
_diffrn_reflns_limit_l_max 8
_diffrn_reflns_limit_l_min -8
_diffrn_reflns_number 18573
_diffrn_reflns_theta_full 23.0207
_diffrn_reflns_theta_max 23.0283
_diffrn_reflns_theta_min 1.6374
_diffrn_source synchrotron
_exptl_absorpt_coefficient_mu 5.903
_exptl_absorpt_correction_T_max 1.00000
_exptl_absorpt_correction_T_min 0.57655
_exptl_absorpt_correction_type multi-scan
_exptl_absorpt_process_details
;
CrysAlisPro, Agilent Technologies,
Version 1.171.37.35 (release 13-08-2014 CrysAlis171 .NET)
(compiled Aug 13 2014,18:06:01)
Empirical absorption correction using spherical harmonics,
 implemented in SCALE3 ABSPACK scaling algorithm.
;
_exptl_crystal_density_diffrn 5.8895
_exptl_crystal_description isometric
_exptl_crystal_F_000 1120
_exptl_crystal_size_max 0.02
_exptl_crystal_size_mid 0.015
_exptl_crystal_size_min 0.01
_exptl_crystal_size_rad 0.015
_refine_diff_density_max 1.66
_refine_diff_density_min -1.49
_refine_ls_extinction_coef 560(70)
_refine_ls_extinction_method 'B-C type 1 Gaussian isotropic (Becker & Coppens, 1974)'
_refine_ls_goodness_of_fit_gt 1.04
_refine_ls_goodness_of_fit_ref 1.04
_refine_ls_number_constraints 0
_refine_ls_number_parameters 70
_refine_ls_number_reflns 629
_refine_ls_number_restraints 0
_refine_ls_R_factor_all 0.0928
_refine_ls_R_factor_gt 0.0928
_refine_ls_shift/su_max 0.0493
_refine_ls_shift/su_mean 0.0081
_refine_ls_structure_factor_coef F
_refine_ls_weighting_scheme sigma
_refine_ls_wR_factor_gt 0.0658
_refine_ls_wR_factor_ref 0.0658
_reflns_number_gt 629
_reflns_number_total 11105
_reflns_threshold_expression I>2\s(I)
_cod_data_source_file yu5011.cif
_cod_data_source_block III
_cod_depositor_comments 'Adding full bibliography for 1545111--1545116.cif.'
_cod_original_cell_volume 619.5702
_cod_database_code 1545113

loop_
_space_group_symop_id
_space_group_symop_operation_xyz
1 x,y,z
2 x+0.5,-y+0.5,-z
3 -x,-y,-z
4 -x+0.5,y+0.5,z

loop_
_space_group_symop_ssg_id
_space_group_symop_ssg_operation_algebraic
1 x1,x2,x3,x4
2 x1+1/2,-x2+1/2,-x3,-x4
3 -x1,-x2,-x3,-x4
4 -x1+1/2,x2+1/2,x3,x4

loop_
_atom_site_label
_atom_site_type_symbol
_atom_site_fract_x
_atom_site_fract_y
_atom_site_fract_z
_atom_site_adp_type
_atom_site_U_iso_or_equiv
_atom_site_site_symmetry_multiplicity
_atom_site_occupancy
_atom_site_calc_flag
Ba1 Ba -0.0029(13) 0.10109(19) 0.2545(14) Uiso 0.0173(8) 4 1 d
Ba2 Ba -0.0029(13) 0.39891(19) 0.2545(14) Uiso 0.0173(8) 4 1 d
Ba3 Ba 0.64874(15) 0.2524(16) 0.2503(14) Uiso 0.0203(8) 4 1 d
Ba4 Ba 0.14874(15) 0.7524(16) 0.2503(14) Uiso 0.0203(8) 4 1 d
Ba1g Ba 0.2454(11) -0.0002(11) 0.135(3) Uiso 0.0125(16) 4 1 d

loop_
_atom_site_displace_Fourier_atom_site_label
_atom_site_displace_Fourier_axis
_atom_site_displace_Fourier_wave_vector_seq_id
_atom_site_displace_Fourier_param_cos
_atom_site_displace_Fourier_param_sin
Ba1 x 1 -0.0018(17) -0.0034(3)
Ba1 y 1 0.0000(4) 0.0018(15)
Ba1 z 1 0.009(2) -0.0002(8)
Ba1 x 2 -0.0010(12) -0.0001(5)
Ba1 y 2 -0.0002(7) 0.0008(15)
Ba1 z 2 0.000(3) 0.0027(11)
Ba1 x 3 0.009(2) 0.005(3)
Ba1 y 3 0.0001(9) -0.0131(8)
Ba1 z 3 -0.001(3) -0.0012(10)
Ba2 x 1 -0.0018(17) -0.0034(3)
Ba2 y 1 0.0000(4) -0.0018(15)
Ba2 z 1 0.009(2) -0.0002(8)
Ba2 x 2 -0.0010(12) -0.0001(5)
Ba2 y 2 0.0002(7) -0.0008(15)
Ba2 z 2 0.000(3) 0.0027(11)
Ba2 x 3 0.009(2) 0.005(3)
Ba2 y 3 -0.0001(9) 0.0131(8)
Ba2 z 3 -0.001(3) -0.0012(10)
Ba3 x 1 -0.0002(4) 0.0003(17)
Ba3 y 1 0.001(2) -0.0014(8)
Ba3 z 1 -0.002(2) 0.0010(8)
Ba3 x 2 -0.0008(6) 0.000(2)
Ba3 y 2 -0.0001(15) 0.0001(7)
Ba3 z 2 -0.005(3) -0.0003(10)
Ba3 x 3 0.0003(9) 0.0040(17)
Ba3 y 3 0.0157(10) 0.0012(9)
Ba3 z 3 -0.009(2) -0.0045(10)
Ba4 x 1 -0.0002(4) 0.0003(17)
Ba4 y 1 0.001(2) -0.0014(8)
Ba4 z 1 -0.002(2) 0.0010(8)
Ba4 x 2 -0.0008(6) 0.000(2)
Ba4 y 2 -0.0001(15) 0.0001(7)
Ba4 z 2 -0.005(3) -0.0003(10)
Ba4 x 3 0.0003(9) 0.0040(17)
Ba4 y 3 0.0157(10) 0.0012(9)
Ba4 z 3 -0.009(2) -0.0045(10)
Ba1g x 1 0.0008(17) 0.008(3)
Ba1g y 1 0.015(2) 0.015(2)
Ba1g z 1 0.180(3) 0.146(3)
Ba1g x 2 0.0015(15) 0.012(2)
Ba1g y 2 0.0152(13) 0.007(3)
Ba1g z 2 0.114(2) -0.045(4)
Ba1g x 3 0.0081(18) 0.0054(19)
Ba1g y 3 0.003(2) 0.0123(14)
Ba1g z 3 0.035(3) -0.093(2)

loop_
_atom_site_Fourier_wave_vector_seq_id
_jana_atom_site_fourier_wave_vector_q1_coeff
1 1
2 2
3 3

loop_
_atom_type_symbol
_atom_type_scat_dispersion_real
_atom_type_scat_dispersion_imag
_atom_type_scat_source
Ba -1.3196 0.8857 'International Tables Vol C tables 4.2.6.8 and 6.1.1.1'

loop_
_cell_wave_vector_seq_id
_cell_wave_vector_x
_cell_wave_vector_y
_cell_wave_vector_z
1 0.000000 0.092000 1.366000

loop_
_geom_angle_atom_site_label_1
_geom_angle_atom_site_label_2
_geom_angle_atom_site_label_3
_geom_angle_site_ssg_symmetry_1
_geom_angle_site_ssg_symmetry_3
_geom_angle_av
_geom_angle_min
_geom_angle_max
Ba1 Ba1 Ba1 3_5555 3_5565 88.6(11) 84.4(12) 91.6(12)
Ba1 Ba1 Ba2 3_5555 . 135.0(11) 132.9(12) 136.9(13)
Ba1 Ba1 Ba3 3_5555 2_4555 82.0(11) 78.7(11) 85.3(11)
Ba1 Ba1 Ba3 3_5555 2_4565 146(2) 139(2) 155(2)
Ba1 Ba1 Ba4 3_5555 3_6655 83.0(11) 76.7(12) 88.8(12)
Ba1 Ba1 Ba4 3_5555 3_6665 149(2) 143(2) 156(2)
Ba1 Ba1 Ba1g 3_5555 . 67.0(16) 45.6(14) 87.5(17)
Ba1 Ba1 Ba1g 3_5555 3_5555 56.2(15) 44.0(14) 78.7(17)
Ba1 Ba1 Ba1g 3_5555 3_5565 105.8(16) 88.6(16) 119.1(14)
Ba1 Ba1 Ba2 3_5565 . 136.0(11) 134.9(11) 137.9(11)
Ba1 Ba1 Ba3 3_5565 2_4555 146(2) 139.8(19) 153(2)
Ba1 Ba1 Ba3 3_5565 2_4565 83.3(11) 78.7(11) 88.1(11)
Ba1 Ba1 Ba4 3_5565 3_6655 149(2) 140.1(18) 157.6(19)
Ba1 Ba1 Ba4 3_5565 3_6665 84.4(11) 77.2(10) 92.3(10)
Ba1 Ba1 Ba1g 3_5565 . 80.1(17) 59.4(16) 95.6(16)
Ba1 Ba1 Ba1g 3_5565 3_5555 96.4(17) 82.5(18) 106.7(15)
Ba1 Ba1 Ba1g 3_5565 3_5565 49.5(14) 42.5(12) 60.1(15)
Ba2 Ba1 Ba3 . 2_4555 59.6(11) 56.9(11) 62.9(12)
Ba2 Ba1 Ba3 . 2_4565 59.4(11) 54.5(10) 64.6(11)
Ba2 Ba1 Ba4 . 3_6655 59.4(11) 55.3(10) 63.6(12)
Ba2 Ba1 Ba4 . 3_6665 59.1(11) 53.3(10) 65.4(11)
Ba2 Ba1 Ba1g . . 111(2) 103(2) 119(2)
Ba2 Ba1 Ba1g . 3_5555 108.9(18) 104(2) 112.4(17)
Ba2 Ba1 Ba1g . 3_5565 106.9(16) 98.2(12) 118(2)
Ba3 Ba1 Ba3 2_4555 2_4565 86.7(14) 81.5(12) 92.0(15)
Ba3 Ba1 Ba4 2_4555 3_6655 61.4(13) 57.0(13) 66.0(13)
Ba3 Ba1 Ba4 2_4555 3_6665 118.7(14) 110.3(13) 127.3(15)
Ba3 Ba1 Ba1g 2_4555 . 67.4(16) 52.0(14) 86.1(18)
Ba3 Ba1 Ba1g 2_4555 3_5555 104.4(13) 87.6(11) 127.7(15)
Ba3 Ba1 Ba1g 2_4555 3_5565 161.3(17) 154.9(12) 167(2)
Ba3 Ba1 Ba4 2_4565 3_6655 118.6(14) 110.3(14) 127.4(16)
Ba3 Ba1 Ba4 2_4565 3_6665 61.9(13) 57.8(12) 65.8(14)
Ba3 Ba1 Ba1g 2_4565 . 80.1(17) 55.6(15) 99(2)
Ba3 Ba1 Ba1g 2_4565 3_5555 156.6(19) 132.5(16) 172.7(15)
Ba3 Ba1 Ba1g 2_4565 3_5565 93.2(12) 76.6(11) 117.2(13)
Ba4 Ba1 Ba4 3_6655 3_6665 87.7(14) 82.9(13) 92.9(16)
Ba4 Ba1 Ba1g 3_6655 . 122.1(15) 98.5(12) 142.9(19)
Ba4 Ba1 Ba1g 3_6655 3_5555 55.5(15) 43.4(14) 72.2(16)
Ba4 Ba1 Ba1g 3_6655 3_5565 105.2(17) 96.6(19) 114.5(17)
Ba4 Ba1 Ba1g 3_6665 . 139.9(17) 112.5(14) 165(2)
Ba4 Ba1 Ba1g 3_6665 3_5555 95.6(18) 75.2(16) 112.1(19)
Ba4 Ba1 Ba1g 3_6665 3_5565 49.5(13) 40.0(13) 67.9(15)
Ba1g Ba1 Ba1g . 3_5555 122.1(18) 101.2(14) 141(2)
Ba1g Ba1 Ba1g . 3_5565 127.6(17) 113.6(13) 140.8(18)
Ba1g Ba1 Ba1g 3_5555 3_5565 70.7(14) 45.2(13) 97.2(15)
Ba1 Ba2 Ba2 . 3_5655 135.0(11) 134.1(13) 136.3(11)
Ba1 Ba2 Ba2 . 3_5665 136.0(11) 134.5(12) 137.4(13)
Ba1 Ba2 Ba3 . 2_4555 58.8(11) 52.5(9) 65.3(11)
Ba1 Ba2 Ba3 . 2_4565 58.5(11) 54.0(10) 63.1(11)
Ba1 Ba2 Ba4 . 3_6655 58.5(11) 54.2(10) 63.3(11)
Ba1 Ba2 Ba4 . 3_6665 58.2(11) 55.2(11) 61.2(11)
Ba1 Ba2 Ba1g . 2_4555 108.8(18) 98.4(16) 118(2)
Ba1 Ba2 Ba1g . 2_4565 106.1(16) 99.0(18) 112.1(19)
Ba1 Ba2 Ba1g . 4_5555 111(2) 103.0(19) 124(2)
Ba2 Ba2 Ba2 3_5655 3_5665 88.6(11) 86.6(11) 90.8(12)
Ba2 Ba2 Ba3 3_5655 2_4555 82.7(11) 76.7(11) 88.7(10)
Ba2 Ba2 Ba3 3_5655 2_4565 147(2) 137.9(19) 156(2)
Ba2 Ba2 Ba4 3_5655 3_6655 83.8(11) 79.3(10) 88.2(10)
Ba2 Ba2 Ba4 3_5655 3_6665 150(2) 145.8(19) 154(2)
Ba2 Ba2 Ba1g 3_5655 2_4555 57.0(15) 47.0(15) 74.6(16)
Ba2 Ba2 Ba1g 3_5655 2_4565 105.8(16) 92.9(17) 115.9(13)
Ba2 Ba2 Ba1g 3_5655 4_5555 67.7(16) 50.2(14) 86.4(17)
Ba2 Ba2 Ba3 3_5665 2_4555 147(2) 138.5(19) 155(2)
Ba2 Ba2 Ba3 3_5665 2_4565 84.0(11) 79.3(11) 88.8(12)
Ba2 Ba2 Ba4 3_5665 3_6655 150(2) 143.5(19) 156(2)
Ba2 Ba2 Ba4 3_5665 3_6665 85.2(11) 81.5(12) 89.8(11)
Ba2 Ba2 Ba1g 3_5665 2_4555 96.3(16) 78.1(17) 117.3(16)
Ba2 Ba2 Ba1g 3_5665 2_4565 50.6(14) 41.8(14) 67.4(16)
Ba2 Ba2 Ba1g 3_5665 4_5555 80.4(17) 53.8(14) 100.3(17)
Ba3 Ba2 Ba3 2_4555 2_4565 85.6(14) 82.3(13) 88.0(16)
Ba3 Ba2 Ba4 2_4555 3_6655 60.8(13) 56.9(13) 64.7(13)
Ba3 Ba2 Ba4 2_4555 3_6665 117.0(14) 108.1(14) 126.1(16)
Ba3 Ba2 Ba1g 2_4555 2_4555 104.7(13) 84.0(13) 129.8(15)
Ba3 Ba2 Ba1g 2_4555 2_4565 160.0(17) 149(2) 172.9(14)
Ba3 Ba2 Ba1g 2_4555 4_5555 67.1(16) 45.0(13) 87.5(16)
Ba3 Ba2 Ba4 2_4565 3_6655 116.9(14) 108.1(13) 125.9(15)
Ba3 Ba2 Ba4 2_4565 3_6665 61.4(13) 56.6(12) 65.5(15)
Ba3 Ba2 Ba1g 2_4565 2_4555 154.4(18) 134.1(16) 169.7(19)
Ba3 Ba2 Ba1g 2_4565 2_4565 94.0(12) 79.7(11) 114.4(14)
Ba3 Ba2 Ba1g 2_4565 4_5555 80.0(17) 61.5(15) 94.5(17)
Ba4 Ba2 Ba4 3_6655 3_6665 86.9(14) 79.3(12) 94.7(15)
Ba4 Ba2 Ba1g 3_6655 2_4555 56.0(14) 39.9(13) 75.6(16)
Ba4 Ba2 Ba1g 3_6655 2_4565 103.9(17) 91.2(16) 117.5(18)
Ba4 Ba2 Ba1g 3_6655 4_5555 121.9(15) 94.7(12) 145.0(16)
Ba4 Ba2 Ba1g 3_6665 2_4555 95.3(18) 77.1(16) 109.4(19)
Ba4 Ba2 Ba1g 3_6665 2_4565 49.8(13) 45.4(15) 58.9(15)
Ba4 Ba2 Ba1g 3_6665 4_5555 138.5(17) 115.9(13) 158.9(19)
Ba1g Ba2 Ba1g 2_4555 2_4565 69.4(14) 44.4(12) 102.5(15)
Ba1g Ba2 Ba1g 2_4555 4_5555 123.4(17) 105.0(13) 144.6(19)
Ba1g Ba2 Ba1g 2_4565 4_5555 129.1(16) 115.1(13) 147.8(19)
Ba1 Ba3 Ba1 2_5555 2_5565 86.7(14) 80.7(12) 92.5(14)
Ba1 Ba3 Ba2 2_5555 2_5555 61.5(11) 55.0(11) 68.6(11)
Ba1 Ba3 Ba2 2_5555 2_5565 117.5(17) 111.6(19) 124.1(16)
Ba1 Ba3 Ba4 2_5555 3_7655 83.8(13) 80.2(11) 87.3(13)
Ba1 Ba3 Ba4 2_5555 3_7665 149.5(18) 141.5(16) 157.7(17)
Ba1 Ba3 Ba4 2_5555 4_6455 58.8(11) 56.1(11) 61.7(12)
Ba1 Ba3 Ba1g 2_5555 2_5555 55.4(15) 42.5(14) 73.1(15)
Ba1 Ba3 Ba1g 2_5555 2_5565 104.1(15) 85.0(15) 115.0(14)
Ba1 Ba3 Ba1g 2_5555 3_6555 105.7(12) 89.5(10) 130.7(14)
Ba1 Ba3 Ba1g 2_5555 3_6565 160.1(17) 150.5(17) 167(2)
Ba1 Ba3 Ba2 2_5565 2_5555 117.3(17) 112.3(18) 123.1(16)
Ba1 Ba3 Ba2 2_5565 2_5565 62.0(11) 55.2(11) 69.0(11)
Ba1 Ba3 Ba4 2_5565 3_7655 149.3(18) 138.2(19) 160(2)
Ba1 Ba3 Ba4 2_5565 3_7665 84.2(13) 82.0(13) 86.1(13)
Ba1 Ba3 Ba4 2_5565 4_6455 58.5(12) 55.3(11) 62.3(13)
Ba1 Ba3 Ba1g 2_5565 2_5555 94.5(16) 75.0(15) 110.3(17)
Ba1 Ba3 Ba1g 2_5565 2_5565 48.6(14) 41.9(13) 61.7(16)
Ba1 Ba3 Ba1g 2_5565 3_6555 154.0(17) 137.8(15) 167.9(19)
Ba1 Ba3 Ba1g 2_5565 3_6565 93.6(11) 79.4(10) 118.4(12)
Ba2 Ba3 Ba2 2_5555 2_5565 85.6(13) 81.9(12) 88.1(13)
Ba2 Ba3 Ba4 2_5555 3_7655 82.6(13) 78.6(14) 86.0(13)
Ba2 Ba3 Ba4 2_5555 3_7665 146.8(17) 134.9(19) 159(2)
Ba2 Ba3 Ba4 2_5555 4_6455 59.1(11) 55.6(10) 62.9(11)
Ba2 Ba3 Ba1g 2_5555 2_5555 104.8(12) 83.5(12) 126.8(14)
Ba2 Ba3 Ba1g 2_5555 2_5565 160.5(18) 145.3(17) 173.5(17)
Ba2 Ba3 Ba1g 2_5555 3_6555 56.3(15) 46.1(13) 77.9(17)
Ba2 Ba3 Ba1g 2_5555 3_6565 103.2(15) 89.7(15) 120.8(16)
Ba2 Ba3 Ba4 2_5565 3_7655 146.6(17) 135.6(16) 157.4(16)
Ba2 Ba3 Ba4 2_5565 3_7665 83.3(13) 76.7(13) 90.1(12)
Ba2 Ba3 Ba4 2_5565 4_6455 58.8(12) 54.4(11) 63.1(12)
Ba2 Ba3 Ba1g 2_5565 2_5555 154.6(18) 130.7(14) 167(2)
Ba2 Ba3 Ba1g 2_5565 2_5565 93.4(12) 80.1(10) 111.7(14)
Ba2 Ba3 Ba1g 2_5565 3_6555 93.6(16) 80.4(17) 103.8(15)
Ba2 Ba3 Ba1g 2_5565 3_6565 49.7(14) 43.2(13) 61.6(15)
Ba4 Ba3 Ba4 3_7655 3_7665 88.9(15) 87.6(15) 90.0(15)
Ba4 Ba3 Ba4 3_7655 4_6455 135.1(11) 134.2(12) 136.1(12)
Ba4 Ba3 Ba1g 3_7655 2_5555 57.4(15) 38.2(13) 78.5(17)
Ba4 Ba3 Ba1g 3_7655 2_5565 106.0(16) 86.0(17) 119.9(16)
Ba4 Ba3 Ba1g 3_7655 3_6555 54.9(14) 39.8(14) 74.9(17)
Ba4 Ba3 Ba1g 3_7655 3_6565 103.6(16) 89.9(16) 119.5(13)
Ba4 Ba3 Ba4 3_7665 4_6455 135.2(11) 134.0(10) 136.1(11)
Ba4 Ba3 Ba1g 3_7665 2_5555 97.2(17) 74.1(16) 111.6(18)
Ba4 Ba3 Ba1g 3_7665 2_5565 50.0(13) 42.3(12) 59.5(15)
Ba4 Ba3 Ba1g 3_7665 3_6555 93.9(17) 78.7(18) 110.7(15)
Ba4 Ba3 Ba1g 3_7665 3_6565 48.1(13) 36.7(13) 67.3(14)
Ba4 Ba3 Ba1g 4_6455 2_5555 107.9(18) 102.5(16) 111.5(18)
Ba4 Ba3 Ba1g 4_6455 2_5565 105.7(16) 100.1(13) 114.0(19)
Ba4 Ba3 Ba1g 4_6455 3_6555 109.6(18) 102.8(16) 116(2)
Ba4 Ba3 Ba1g 4_6455 3_6565 106.6(15) 102.5(13) 114.0(17)
Ba1g Ba3 Ba1g 2_5555 2_5565 70.2(13) 42.1(11) 96.7(14)
Ba1g Ba3 Ba1g 2_5555 3_6555 107.7(17) 81.3(11) 134(2)
Ba1g Ba3 Ba1g 2_5555 3_6565 140.9(18) 124.5(15) 151.3(15)
Ba1g Ba3 Ba1g 2_5565 3_6555 140.3(19) 125.6(19) 152.6(14)
Ba1g Ba3 Ba1g 2_5565 3_6565 88.6(13) 64.3(10) 123.5(17)
Ba1g Ba3 Ba1g 3_6555 3_6565 68.1(13) 45.1(12) 97.9(14)
Ba1 Ba4 Ba1 3_6655 3_6665 87.7(14) 83.1(13) 91.9(15)
Ba1 Ba4 Ba2 3_6655 3_6655 62.0(11) 57.6(11) 66.9(11)
Ba1 Ba4 Ba2 3_6655 3_6665 119.4(17) 115.7(18) 123.4(13)
Ba1 Ba4 Ba3 3_6655 3_7655 82.9(13) 76.1(13) 90.1(13)
Ba1 Ba4 Ba3 3_6655 3_7665 148.9(18) 139.2(16) 158(2)
Ba1 Ba4 Ba3 3_6655 4_6555 59.7(12) 55.8(9) 63.5(10)
Ba1 Ba4 Ba1g 3_6655 1_6655 66.7(16) 47.3(14) 87.6(17)
Ba1 Ba4 Ba1g 3_6655 4_6555 124.0(14) 101.7(11) 153.5(16)
Ba1 Ba4 Ba2 3_6665 3_6655 119.2(17) 115.7(13) 123(2)
Ba1 Ba4 Ba2 3_6665 3_6665 62.7(11) 57.1(11) 68.6(11)
Ba1 Ba4 Ba3 3_6665 3_7655 148.8(18) 137.5(16) 160.0(18)
Ba1 Ba4 Ba3 3_6665 3_7665 83.3(13) 80.0(12) 87.1(11)
Ba1 Ba4 Ba3 3_6665 4_6555 59.5(12) 56.8(11) 61.7(11)
Ba1 Ba4 Ba1g 3_6665 1_6655 79.9(16) 57.9(14) 96.8(15)
Ba1 Ba4 Ba1g 3_6665 4_6555 138.7(16) 115.9(13) 162.3(18)
Ba2 Ba4 Ba2 3_6655 3_6665 87.0(14) 80.5(12) 93.7(14)
Ba2 Ba4 Ba3 3_6655 3_7655 81.8(13) 80.2(13) 83.7(12)
Ba2 Ba4 Ba3 3_6655 3_7665 146.2(17) 136.8(15) 155.5(18)
Ba2 Ba4 Ba3 3_6655 4_6555 60.1(12) 57.6(11) 62.6(11)
Ba2 Ba4 Ba1g 3_6655 1_6655 122.5(14) 94.8(12) 146.4(18)
Ba2 Ba4 Ba1g 3_6655 4_6555 68.0(16) 49.1(14) 94.0(17)
Ba2 Ba4 Ba3 3_6665 3_7655 146.0(17) 137.6(19) 154(2)
Ba2 Ba4 Ba3 3_6665 3_7665 82.5(13) 78.5(13) 85.5(13)
Ba2 Ba4 Ba3 3_6665 4_6555 59.8(12) 58.6(11) 61.0(13)
Ba2 Ba4 Ba1g 3_6665 1_6655 140.4(16) 111.0(13) 163(2)
Ba2 Ba4 Ba1g 3_6665 4_6555 78.9(16) 61.9(17) 96.2(15)
Ba3 Ba4 Ba3 3_7655 3_7665 88.9(15) 87.6(15) 90.0(15)
Ba3 Ba4 Ba3 3_7655 4_6555 135.1(11) 134.2(10) 136.1(11)
Ba3 Ba4 Ba1g 3_7655 1_6655 69.8(16) 46.1(13) 93.8(18)
Ba3 Ba4 Ba1g 3_7655 4_6555 67.8(16) 49.9(13) 92.8(19)
Ba3 Ba4 Ba3 3_7665 4_6555 135.2(11) 134.0(12) 136.1(12)
Ba3 Ba4 Ba1g 3_7665 1_6655 83.2(17) 60.8(14) 101.8(19)
Ba3 Ba4 Ba1g 3_7665 4_6555 79.4(16) 63.4(16) 101.9(18)
Ba3 Ba4 Ba1g 4_6555 1_6655 110(2) 107(2) 113(2)
Ba3 Ba4 Ba1g 4_6555 4_6555 112(2) 107.3(17) 115(2)
Ba1g Ba4 Ba1g 1_6655 4_6555 126(2) 99.7(14) 138(2)
Ba1 Ba1g Ba1 . 3_5555 56.8(14) 47.5(10) 64.0(18)
Ba1 Ba1g Ba1 . 3_5565 50.3(12) 37.2(8) 63.8(17)
Ba1 Ba1g Ba2 . 2_5555 127(2) 105.1(13) 141(2)
Ba1 Ba1g Ba2 . 2_5565 114.2(17) 81.1(10) 150(2)
Ba1 Ba1g Ba2 . 4_5455 149.0(18) 110.6(11) 179.2(18)
Ba1 Ba1g Ba3 . 2_4555 57.3(15) 50.5(12) 61.2(17)
Ba1 Ba1g Ba3 . 2_4565 51.2(14) 36.1(10) 63.9(16)
Ba1 Ba1g Ba3 . 3_6555 128(2) 101.1(14) 150(3)
Ba1 Ba1g Ba3 . 3_6565 112.0(17) 82.6(10) 140(3)
Ba1 Ba1g Ba4 . 1_4455 86(2) 73.6(13) 99(3)
Ba1 Ba1g Ba4 . 4_6455 85(2) 68.2(13) 98(2)
Ba1 Ba1g Ba1g . 1_5545 98.6(18) 73.3(11) 123(2)
Ba1 Ba1g Ba1g . 1_5565 80.8(16) 55.0(9) 111(2)
Ba1 Ba1g Ba1 3_5555 3_5565 70.4(14) 59.7(11) 79.8(17)
Ba1 Ba1g Ba2 3_5555 2_5555 121.8(14) 84.2(10) 172(2)
Ba1 Ba1g Ba2 3_5555 2_5565 159.6(18) 127.2(13) 179(2)
Ba1 Ba1g Ba2 3_5555 4_5455 129(2) 99.6(14) 149(3)
Ba1 Ba1g Ba3 3_5555 2_4555 75.4(16) 60.7(9) 89(2)
Ba1 Ba1g Ba3 3_5555 2_4565 107.7(19) 91.0(15) 115(2)
Ba1 Ba1g Ba3 3_5555 3_6555 75.9(17) 53.8(11) 99(2)
Ba1 Ba1g Ba3 3_5555 3_6565 106.0(18) 95.6(15) 118(2)
Ba1 Ba1g Ba4 3_5555 1_4455 57.8(15) 44.6(10) 70(2)
Ba1 Ba1g Ba4 3_5555 4_6455 127(2) 105.3(14) 140(3)
Ba1 Ba1g Ba1g 3_5555 1_5545 61.6(14) 41.6(9) 89(2)
Ba1 Ba1g Ba1g 3_5555 1_5565 118(2) 96.1(13) 139(2)
Ba1 Ba1g Ba2 3_5565 2_5555 157.5(17) 124.9(12) 179.0(18)
Ba1 Ba1g Ba2 3_5565 2_5565 97.8(11) 67.6(8) 136.4(15)
Ba1 Ba1g Ba2 3_5565 4_5455 111.7(16) 83.1(10) 135(2)
Ba1 Ba1g Ba3 3_5565 2_4555 107.2(19) 90.4(13) 118(2)
Ba1 Ba1g Ba3 3_5565 2_4565 64.6(12) 45.6(7) 90.7(19)
Ba1 Ba1g Ba3 3_5565 3_6555 105.5(18) 96.8(14) 115(2)
Ba1 Ba1g Ba3 3_5565 3_6565 63.0(13) 47.7(9) 78.4(18)
Ba1 Ba1g Ba4 3_5565 1_4455 50.5(12) 39.3(8) 62.9(18)
Ba1 Ba1g Ba4 3_5565 4_6455 114.3(17) 79.6(10) 148(3)
Ba1 Ba1g Ba1g 3_5565 1_5545 132(2) 108.8(13) 150(2)
Ba1 Ba1g Ba1g 3_5565 1_5565 47.8(13) 36.6(9) 67.6(17)
Ba2 Ba1g Ba2 2_5555 2_5565 69.1(13) 57.0(10) 79.6(17)
Ba2 Ba1g Ba2 2_5555 4_5455 55.4(13) 46.4(10) 61.2(16)
Ba2 Ba1g Ba3 2_5555 2_4555 73.5(16) 56.5(11) 85.9(19)
Ba2 Ba1g Ba3 2_5555 2_4565 106.1(18) 89.6(14) 129(2)
Ba2 Ba1g Ba3 2_5555 3_6555 74.9(16) 56.8(9) 93(2)
Ba2 Ba1g Ba3 2_5555 3_6565 105.3(18) 91.1(14) 114(2)
Ba2 Ba1g Ba4 2_5555 1_4455 126(2) 99.8(13) 145(3)
Ba2 Ba1g Ba4 2_5555 4_6455 56.1(14) 44.1(10) 65.2(17)
Ba2 Ba1g Ba1g 2_5555 1_5545 60.7(14) 42.4(10) 86(2)
Ba2 Ba1g Ba1g 2_5555 1_5565 119(2) 88.3(12) 143(2)
Ba2 Ba1g Ba2 2_5565 4_5455 48.9(12) 35.3(8) 58.8(14)
Ba2 Ba1g Ba3 2_5565 2_4555 105.8(18) 89.5(13) 126(2)
Ba2 Ba1g Ba3 2_5565 2_4565 63.9(13) 46.7(9) 87.5(19)
Ba2 Ba1g Ba3 2_5565 3_6555 105.2(19) 91.1(15) 113(2)
Ba2 Ba1g Ba3 2_5565 3_6565 63.8(11) 45.6(7) 81.6(18)
Ba2 Ba1g Ba4 2_5565 1_4455 111.3(17) 80.9(10) 136(3)
Ba2 Ba1g Ba4 2_5565 4_6455 51.3(12) 37.8(8) 67.9(19)
Ba2 Ba1g Ba1g 2_5565 1_5545 130(2) 111.9(14) 145(3)
Ba2 Ba1g Ba1g 2_5565 1_5565 50.2(13) 31.0(9) 69.7(18)
Ba2 Ba1g Ba3 4_5455 2_4555 125(2) 102.6(14) 138(2)
Ba2 Ba1g Ba3 4_5455 2_4565 111.8(17) 80.5(10) 146(2)
Ba2 Ba1g Ba3 4_5455 3_6555 56.6(15) 46.1(11) 65.7(18)
Ba2 Ba1g Ba3 4_5455 3_6565 50.2(13) 38.2(10) 59.2(15)
Ba2 Ba1g Ba4 4_5455 1_4455 84(2) 72.2(14) 95(2)
Ba2 Ba1g Ba4 4_5455 4_6455 84(2) 70.0(13) 101(3)
Ba2 Ba1g Ba1g 4_5455 1_5545 99.2(18) 70.9(10) 127(3)
Ba2 Ba1g Ba1g 4_5455 1_5565 80.2(16) 55.6(9) 105(2)
Ba3 Ba1g Ba3 2_4555 2_4565 69.8(13) 56.3(9) 82.8(17)
Ba3 Ba1g Ba3 2_4555 3_6555 123.3(14) 86.4(9) 173(2)
Ba3 Ba1g Ba3 2_4555 3_6565 157.4(17) 124.4(12) 179.0(16)
Ba3 Ba1g Ba4 2_4555 1_4455 129(2) 104.2(13) 148(3)
Ba3 Ba1g Ba4 2_4555 4_6455 54.8(14) 46.8(12) 61.2(17)
Ba3 Ba1g Ba1g 2_4555 1_5545 60.2(14) 45.4(9) 84(2)
Ba3 Ba1g Ba1g 2_4555 1_5565 119.5(19) 87.1(11) 143(2)
Ba3 Ba1g Ba3 2_4565 3_6555 158.5(17) 128.3(12) 179.8(16)
Ba3 Ba1g Ba3 2_4565 3_6565 98.1(11) 68.0(7) 139.7(14)
Ba3 Ba1g Ba4 2_4565 1_4455 113.8(17) 82.3(9) 146(3)
Ba3 Ba1g Ba4 2_4565 4_6455 50.5(13) 35.2(10) 67.2(19)
Ba3 Ba1g Ba1g 2_4565 1_5545 129.8(19) 113.9(14) 140(2)
Ba3 Ba1g Ba1g 2_4565 1_5565 49.9(13) 30.9(7) 73.8(17)
Ba3 Ba1g Ba3 3_6555 3_6565 67.9(12) 60.3(10) 75.4(15)
Ba3 Ba1g Ba4 3_6555 1_4455 55.3(15) 43.3(11) 63.0(18)
Ba3 Ba1g Ba4 3_6555 4_6455 127(2) 101.5(14) 139(3)
Ba3 Ba1g Ba1g 3_6555 1_5545 63.5(14) 40.7(8) 91(2)
Ba3 Ba1g Ba1g 3_6555 1_5565 116.1(19) 97.4(12) 131(2)
Ba3 Ba1g Ba4 3_6565 1_4455 48.6(13) 37.0(10) 59.9(16)
Ba3 Ba1g Ba4 3_6565 4_6455 113.7(17) 81.1(10) 140(3)
Ba3 Ba1g Ba1g 3_6565 1_5545 131.2(19) 105.4(13) 152(2)
Ba3 Ba1g Ba1g 3_6565 1_5565 48.4(12) 37.3(8) 66.1(16)
Ba4 Ba1g Ba4 1_4455 4_6455 151.1(16) 110.4(11) 180(3)
Ba4 Ba1g Ba1g 1_4455 1_5545 100.7(18) 68.3(9) 132(2)
Ba4 Ba1g Ba1g 1_4455 1_5565 79.1(16) 59.6(9) 107(2)
Ba4 Ba1g Ba1g 4_6455 1_5545 96.7(17) 72.9(10) 121(3)
Ba4 Ba1g Ba1g 4_6455 1_5565 83.3(16) 50.2(8) 116(2)
Ba1g Ba1g Ba1g 1_5545 1_5565 173(2) 165(2) 179(3)

loop_
_geom_bond_atom_site_label_1
_geom_bond_atom_site_label_2
_geom_bond_site_ssg_symmetry_2
_geom_bond_distance_av
_geom_bond_distance_min
_geom_bond_distance_max
Ba1 Ba1 3_5555 3.33(4) 3.18(5) 3.45(5)
Ba1 Ba1 3_5565 3.27(4) 3.25(5) 3.31(5)
Ba1 Ba2 . 3.47(5) 3.13(6) 3.80(6)
Ba1 Ba3 2_4555 3.38(5) 3.14(6) 3.58(6)
Ba1 Ba3 2_4565 3.35(5) 3.20(6) 3.50(6)
Ba1 Ba4 3_6655 3.35(5) 3.22(6) 3.47(6)
Ba1 Ba4 3_6665 3.32(5) 3.19(6) 3.48(6)
Ba1 Ba1g . 3.27(8) 2.80(9) 4.03(9)
Ba1 Ba1g 3_5555 3.61(8) 2.87(9) 4.65(9)
Ba1 Ba1g 3_5565 4.21(7) 3.19(8) 5.41(8)
Ba2 Ba2 3_5655 3.33(4) 3.27(5) 3.38(5)
Ba2 Ba2 3_5665 3.27(4) 3.22(5) 3.33(5)
Ba2 Ba3 2_4555 3.41(5) 3.30(6) 3.54(6)
Ba2 Ba3 2_4565 3.38(5) 3.28(6) 3.52(6)
Ba2 Ba4 3_6655 3.38(5) 3.17(5) 3.57(5)
Ba2 Ba4 3_6665 3.34(5) 3.09(6) 3.58(6)
Ba2 Ba1g 2_4555 3.71(8) 3.06(9) 4.62(9)
Ba2 Ba1g 2_4565 4.28(7) 3.04(8) 5.56(8)
Ba2 Ba1g 4_5555 3.37(8) 3.01(9) 3.95(9)
Ba3 Ba4 3_7655 3.29(5) 3.23(6) 3.38(6)
Ba3 Ba4 3_7665 3.29(5) 3.22(6) 3.37(6)
Ba3 Ba4 4_6455 3.43(6) 3.32(8) 3.53(8)
Ba3 Ba1g 2_5555 3.67(7) 3.11(9) 4.60(9)
Ba3 Ba1g 2_5565 4.26(7) 3.18(8) 5.59(8)
Ba3 Ba1g 3_6555 3.73(7) 2.83(9) 4.80(9)
Ba3 Ba1g 3_6565 4.34(7) 3.46(8) 5.35(8)
Ba4 Ba1g 1_6655 3.27(8) 2.59(9) 3.89(9)
Ba4 Ba1g 4_6555 3.35(8) 2.56(9) 4.08(9)
Ba1g Ba1g 1_5545 4.64(6) 2.80(6) 7.16(6)
Ba1g Ba1g 1_5565 4.62(6) 2.80(6) 7.16(6)

loop_
_twin_individual_id
_twin_individual_mass_fraction_refined
_twin_individual_twin_matrix_11
_twin_individual_twin_matrix_12
_twin_individual_twin_matrix_13
_twin_individual_twin_matrix_21
_twin_individual_twin_matrix_22
_twin_individual_twin_matrix_23
_twin_individual_twin_matrix_31
_twin_individual_twin_matrix_32
_twin_individual_twin_matrix_33
1 0.82(4) 1 0 0 0 1 0 0 0 1
2 0.013(9) 0 1 0 1 0 0 0 0 -1
3 0.17(4) 1 0 0 0 -1 0 0 0 1
